data_1536901
loop_
_publ_author_name
'Fickenscher, T.'
'Hoffmann, R.D.'
'Kraft, R.'
'Poettgen, R.'

_publ_section_title
;
 Syntheses and Crystal Structures of LaRhMg, CeRhMg, PrRhMg, and NdRhMg
;
_journal_name_full 'Zeitschrift fuer Anorganische und Allgemeine Chemie'
_journal_page_first 667
_journal_page_last 672
_journal_volume 628
_journal_year 2002
_chemical_formula_sum 'La Mg Rh'
_chemical_name_systematic 'La Rh Mg'
_space_group_IT_number 62
_symmetry_space_group_name_Hall '-P 2ac 2n'
_symmetry_space_group_name_H-M 'P n m a'
_cell_angle_alpha 90
_cell_angle_beta 90
_cell_angle_gamma 90
_cell_formula_units_Z 8
_cell_length_a 7.601
_cell_length_b 4.1992
_cell_length_c 17.026
_cell_volume 543.438
_citation_journal_id_ASTM ZAACAB
_cod_data_source_file Fickenscher_ZAACAB_2002_382.cif
_cod_data_source_block La1Mg1Rh1
_cod_original_cell_volume 543.4379
_cod_original_formula_sum 'La1 Mg1 Rh1'
_cod_database_code 1536901

loop_
_symmetry_equiv_pos_as_xyz
x,y,z
-x+1/2,-y,z+1/2
x+1/2,-y+1/2,-z+1/2
-x,y+1/2,-z
-x,-y,-z
x-1/2,y,-z-1/2
-x-1/2,y-1/2,z-1/2
x,-y-1/2,z

loop_
_atom_site_label
_atom_site_type_symbol
_atom_site_fract_x
_atom_site_fract_y
_atom_site_fract_z
_atom_site_occupancy
_atom_site_U_iso_or_equiv
Rh2 Rh 0.2535 0.25 0.6868 1 0.0
La2 La 0.16229 0.25 0.06175 1 0.0
Mg2 Mg 0.1329 0.25 0.8513 1 0.0
La1 La 0.04375 0.25 0.28189 1 0.0
Mg1 Mg 0.9971 0.25 0.5625 1 0.0
Rh1 Rh 0.2447 0.25 0.43753 1 0.0
